data_4074533
loop_
_publ_author_name
'Wei, Qiao-Hua'
'Yin, Gang-Qiang'
'Zhang, Li-Yi'
'Chen, Zhong-Ning'

_publ_section_title
;
 Rhombic Dodecahedral Ag8M6(M = Cu, Ag, Au) Cluster Complexes of
 Ferrocenylethynyl Prepared by Reaction of (AgC&#x22EE;CFc)nwith
 [M2(Ph2PNHPh2)2(MeCN)2]2+(M = Cu, Ag, Au)
;
_journal_issue 21
_journal_name_full Organometallics
_journal_page_first 4941
_journal_paper_doi 10.1021/om0607346
_journal_volume 25
_journal_year 2006
_chemical_formula_sum 'C72 H64.5 Ag7 Cl0.5 Fe6 O5.5'
_chemical_formula_weight 2125.65
_chemical_name_systematic
;
 ?
;
_space_group_IT_number 2
_symmetry_cell_setting triclinic
_symmetry_space_group_name_Hall '-P 1'
_symmetry_space_group_name_H-M 'P -1'
_atom_sites_solution_hydrogens geom
_atom_sites_solution_primary direct
_atom_sites_solution_secondary difmap
_audit_creation_method SHELXL-97
_cell_angle_alpha 79.8290(10)
_cell_angle_beta 69.0360(10)
_cell_angle_gamma 62.2760(10)
_cell_formula_units_Z 2
_cell_length_a 15.6539(3)
_cell_length_b 16.7787(2)
_cell_length_c 17.6979(2)
_cell_measurement_reflns_used 6830
_cell_measurement_temperature 293(2)
_cell_measurement_theta_max 22.50
_cell_measurement_theta_min 1.23
_cell_volume 3842.09(11)
_computing_cell_refinement 'Siemens SMART & SAINT'
_computing_data_collection 'Siemens SMART'
_computing_data_reduction 'Siemens XPREP'
_computing_structure_refinement 'Siemens SHELXTL'
_computing_structure_solution 'Siemens SHELXTL'
_diffrn_ambient_temperature 293(2)
_diffrn_measured_fraction_theta_full 0.999
_diffrn_measured_fraction_theta_max 0.999
_diffrn_measurement_device_type 'Siemens SMART CCD'
_diffrn_radiation_monochromator graphite
_diffrn_radiation_source 'fine-focus sealed tube'
_diffrn_radiation_type MoK\a
_diffrn_radiation_wavelength 0.71073
_diffrn_reflns_av_R_equivalents 0.0495
_diffrn_reflns_av_sigmaI/netI 0.0616
_diffrn_reflns_limit_h_max 16
_diffrn_reflns_limit_h_min -16
_diffrn_reflns_limit_k_max 18
_diffrn_reflns_limit_k_min -18
_diffrn_reflns_limit_l_max 13
_diffrn_reflns_limit_l_min -19
_diffrn_reflns_number 16217
_diffrn_reflns_theta_full 22.50
_diffrn_reflns_theta_max 22.50
_diffrn_reflns_theta_min 1.23
_diffrn_standards_decay_% none
_diffrn_standards_interval_count none
_diffrn_standards_interval_time none
_diffrn_standards_number none
_exptl_absorpt_coefficient_mu 2.897
_exptl_absorpt_correction_T_max 1.0000
_exptl_absorpt_correction_T_min .6372
_exptl_absorpt_correction_type empirical
_exptl_absorpt_process_details 'SADABS (Sheldrick, 1996)'
_exptl_crystal_colour red
_exptl_crystal_density_diffrn 1.837
_exptl_crystal_density_method 'not measured'
_exptl_crystal_description prism
_exptl_crystal_F_000 2068
_exptl_crystal_size_max .34
_exptl_crystal_size_mid .32
_exptl_crystal_size_min .30
_refine_diff_density_max 2.330
_refine_diff_density_min -2.266
_refine_diff_density_rms 0.477
_refine_ls_extinction_method none
_refine_ls_goodness_of_fit_ref 1.292
_refine_ls_hydrogen_treatment constr
_refine_ls_matrix_type full
_refine_ls_number_parameters 826
_refine_ls_number_reflns 10023
_refine_ls_number_restraints 153
_refine_ls_restrained_S_all 1.284
_refine_ls_R_factor_all 0.1479
_refine_ls_R_factor_gt 0.1053
_refine_ls_shift/su_max 0.000
_refine_ls_shift/su_mean 0.000
_refine_ls_structure_factor_coef Fsqd
_refine_ls_weighting_details 'calc w=1/[\s^2^(Fo^2^)+(0.1072P)^2^+117.3945P] where P=(Fo^2^+2Fc^2^)/3'
_refine_ls_weighting_scheme calc
_refine_ls_wR_factor_gt 0.2644
_refine_ls_wR_factor_ref 0.3126
_reflns_number_gt 7426
_reflns_number_total 10023
_reflns_threshold_expression >2sigma(I)
_cod_data_source_file om0607346si20060813_054054.cif
_cod_data_source_block compound_3
_cod_depositor_comments
;
The following automatic conversions were performed:

'_symmetry_cell_setting' value 'Triclinic' changed to 'triclinic'
according to /home/saulius/struct/CIF-dictionaries/cif_core.dic
dictionary named 'cif_core.dic' version 2.4.1 from 2010-06-29.

Automatic conversion script
Id: cif_fix_values 1715 2011-07-08 13:25:40Z adriana 
;
_cod_original_cell_volume 3842.09(10)
_cod_original_sg_symbol_H-M P-1
_cod_original_formula_sum 'C72 H64.50 Ag7 Cl0.50 Fe6 O5.50'
_cod_database_code 4074533

loop_
_symmetry_equiv_pos_as_xyz
'x, y, z'
'-x, -y, -z'

loop_
_atom_site_label
_atom_site_type_symbol
_atom_site_fract_x
_atom_site_fract_y
_atom_site_fract_z
_atom_site_U_iso_or_equiv
_atom_site_adp_type
_atom_site_occupancy
_atom_site_symmetry_multiplicity
_atom_site_calc_flag
_atom_site_refinement_flags
Ag1 Ag 0.17792(13) -0.14160(13) -0.14253(11) 0.0499(5) Uani 1 1 d .
Ag2 Ag 0.20754(15) -0.14177(13) 0.01513(11) 0.0543(5) Uani 1 1 d .
Ag3 Ag 0.16916(14) 0.04396(13) 0.04632(11) 0.0478(5) Uani 1 1 d .
Ag4 Ag 0.18017(15) 0.03762(13) -0.12695(12) 0.0539(5) Uani 1 1 d .
Ag5 Ag -0.02989(14) 0.16998(13) -0.13156(11) 0.0505(5) Uani 1 1 d .
Ag6 Ag -0.01913(15) 0.19523(14) 0.02284(12) 0.0571(6) Uani 1 1 d .
Ag7 Ag 0.00808(13) 0.00273(13) 0.16788(11) 0.0485(5) Uani 1 1 d .
Fe1 Fe 0.5384(2) -0.1667(2) -0.0569(2) 0.0483(9) Uani 1 1 d .
Fe2 Fe -0.0979(3) -0.1754(3) -0.2978(2) 0.0538(10) Uani 1 1 d .
Fe3 Fe 0.1933(3) -0.2464(2) 0.3247(2) 0.0505(9) Uani 1 1 d .
Fe4 Fe -0.3660(3) 0.4500(3) 0.1358(2) 0.0617(10) Uani 1 1 d .
Fe5 Fe 0.3119(3) 0.2387(3) -0.2628(2) 0.0700(12) Uani 1 1 d .
Fe6 Fe 0.2899(3) -0.0769(3) -0.4249(2) 0.0550(10) Uani 1 1 d .
Cl Cl 0.0000 0.0000 0.0000 0.0432(18) Uani 1 2 d S
C1 C 0.2884(14) -0.1181(16) -0.1239(12) 0.045(6) Uani 1 1 d D
C2 C 0.3573(15) -0.1065(15) -0.1201(13) 0.040(5) Uani 1 1 d D
C3 C 0.0708(19) -0.1667(15) -0.1663(14) 0.050(6) Uani 1 1 d D
C4 C 0.0280(16) -0.1970(15) -0.1896(14) 0.044(5) Uani 1 1 d D
C5 C 0.1884(18) -0.0653(16) 0.1245(13) 0.052(6) Uani 1 1 d D
C6 C 0.2206(16) -0.1324(15) 0.1645(13) 0.047(6) Uani 1 1 d D
C7 C -0.1440(15) 0.2566(16) -0.0411(16) 0.053(6) Uani 1 1 d D
C8 C -0.2281(17) 0.3087(14) -0.0017(13) 0.044(6) Uani 1 1 d D
C9 C 0.1593(18) 0.1455(16) -0.0421(13) 0.052(6) Uani 1 1 d D
C10 C 0.1695(17) 0.1925(16) -0.1022(12) 0.048(6) Uani 1 1 d D
C11 C 0.0879(15) 0.0814(16) -0.2223(13) 0.046(6) Uani 1 1 d D
C12 C 0.1658(17) 0.0466(18) -0.2783(13) 0.055(7) Uani 1 1 d D
C21 C 0.4448(19) -0.0948(18) -0.1235(16) 0.059(6) Uani 1 1 d U
C22 C 0.448(2) -0.0346(18) -0.0770(16) 0.056(5) Uani 1 1 d U
H22A H 0.3898 0.0082 -0.0365 0.067 Uiso 1 1 calc R
C23 C 0.5454(19) -0.0463(19) -0.1020(16) 0.060(5) Uani 1 1 d U
H23A H 0.5700 -0.0150 -0.0792 0.072 Uiso 1 1 calc R
C24 C 0.6089(19) -0.116(2) -0.1599(16) 0.061(6) Uani 1 1 d U
H24A H 0.6825 -0.1373 -0.1860 0.073 Uiso 1 1 calc R
C25 C 0.5468(19) -0.146(2) -0.1737(16) 0.065(6) Uani 1 1 d U
H25A H 0.5683 -0.1924 -0.2124 0.078 Uiso 1 1 calc R
C26 C 0.483(3) -0.250(2) 0.020(2) 0.082(10) Uani 1 1 d .
H26A H 0.4214 -0.2552 0.0253 0.098 Uiso 1 1 calc R
C27 C 0.582(3) -0.300(2) -0.030(2) 0.089(10) Uani 1 1 d .
H27A H 0.6009 -0.3456 -0.0674 0.106 Uiso 1 1 calc R
C28 C 0.646(2) -0.272(2) -0.021(2) 0.075(10) Uani 1 1 d .
H28A H 0.7191 -0.2962 -0.0495 0.091 Uiso 1 1 calc R
C29 C 0.590(3) -0.206(3) 0.041(2) 0.090(11) Uani 1 1 d .
H29A H 0.6166 -0.1763 0.0631 0.108 Uiso 1 1 calc R
C30 C 0.492(2) -0.193(2) 0.0622(18) 0.075(9) Uani 1 1 d .
H30A H 0.4345 -0.1497 0.1022 0.090 Uiso 1 1 calc R
C31 C -0.0132(19) -0.2357(16) -0.2222(16) 0.055(7) Uani 1 1 d .
C32 C 0.036(2) -0.2802(19) -0.2975(16) 0.066(8) Uani 1 1 d .
H32A H 0.1033 -0.2897 -0.3350 0.079 Uiso 1 1 calc R
C33 C -0.030(3) -0.311(2) -0.307(2) 0.083(10) Uani 1 1 d .
H33A H -0.0175 -0.3449 -0.3525 0.099 Uiso 1 1 calc R
C34 C -0.119(3) -0.284(2) -0.237(2) 0.086(11) Uani 1 1 d .
H34A H -0.1783 -0.2951 -0.2277 0.103 Uiso 1 1 calc R
C35 C -0.112(2) -0.235(2) -0.1874(19) 0.077(9) Uani 1 1 d .
H35A H -0.1634 -0.2069 -0.1363 0.093 Uiso 1 1 calc R
C36 C -0.210(2) -0.046(2) -0.2878(18) 0.073(8) Uani 1 1 d .
H36A H -0.2624 -0.0172 -0.2377 0.087 Uiso 1 1 calc R
C37 C -0.2178(19) -0.0926(19) -0.3404(17) 0.063(8) Uani 1 1 d .
H37A H -0.2770 -0.1028 -0.3331 0.076 Uiso 1 1 calc R
C38 C -0.123(2) -0.125(2) -0.4076(18) 0.081(9) Uani 1 1 d .
H38A H -0.1069 -0.1608 -0.4534 0.098 Uiso 1 1 calc R
C39 C -0.057(2) -0.097(2) -0.3933(16) 0.084(10) Uani 1 1 d .
H39A H 0.0121 -0.1070 -0.4277 0.101 Uiso 1 1 calc R
C40 C -0.115(2) -0.0470(19) -0.3189(16) 0.061(7) Uani 1 1 d .
H40A H -0.0899 -0.0187 -0.2933 0.073 Uiso 1 1 calc R
C41 C 0.2654(17) -0.2117(17) 0.2134(12) 0.051(7) Uani 1 1 d .
C42 C 0.3123(19) -0.217(2) 0.2678(14) 0.059(7) Uani 1 1 d .
H42A H 0.3210 -0.1677 0.2816 0.071 Uiso 1 1 calc R
C43 C 0.347(2) -0.304(2) 0.299(2) 0.074(8) Uani 1 1 d .
H43A H 0.3834 -0.3261 0.3384 0.089 Uiso 1 1 calc R
C44 C 0.321(2) -0.3518(18) 0.2650(16) 0.072(9) Uani 1 1 d .
H44A H 0.3361 -0.4154 0.2768 0.086 Uiso 1 1 calc R
C45 C 0.270(2) -0.2976(17) 0.2109(14) 0.060(7) Uani 1 1 d .
H45A H 0.2447 -0.3157 0.1770 0.072 Uiso 1 1 calc R
C46 C 0.102(3) -0.292(3) 0.413(2) 0.100(12) Uani 1 1 d .
H46A H 0.1159 -0.3549 0.4254 0.120 Uiso 1 1 calc R
C47 C 0.044(2) -0.233(3) 0.3633(17) 0.082(10) Uani 1 1 d .
H47A H 0.0139 -0.2493 0.3324 0.098 Uiso 1 1 calc R
C48 C 0.043(2) -0.149(2) 0.3628(16) 0.068(8) Uani 1 1 d .
H48A H 0.0111 -0.0960 0.3317 0.082 Uiso 1 1 calc R
C49 C 0.0941(19) -0.1543(19) 0.4150(13) 0.054(7) Uani 1 1 d .
H49A H 0.1032 -0.1047 0.4277 0.065 Uiso 1 1 calc R
C50 C 0.132(2) -0.242(3) 0.4448(16) 0.085(10) Uani 1 1 d .
H50A H 0.1698 -0.2646 0.4839 0.101 Uiso 1 1 calc R
C51 C -0.3287(16) 0.3769(15) 0.0409(14) 0.046(6) Uani 1 1 d .
C52 C -0.3721(19) 0.4677(17) 0.0243(17) 0.068(8) Uani 1 1 d .
H52A H -0.3371 0.4980 -0.0186 0.082 Uiso 1 1 calc R
C53 C -0.467(3) 0.511(2) 0.076(2) 0.084(10) Uani 1 1 d .
H53A H -0.5123 0.5754 0.0752 0.101 Uiso 1 1 calc R
C54 C -0.490(2) 0.445(2) 0.128(2) 0.087(10) Uani 1 1 d .
H54A H -0.5531 0.4544 0.1722 0.104 Uiso 1 1 calc R
C55 C -0.4020(19) 0.361(2) 0.106(2) 0.093(12) Uani 1 1 d .
H55A H -0.3940 0.3029 0.1328 0.112 Uiso 1 1 calc R
C56 C -0.314(3) 0.406(3) 0.229(3) 0.141(11) Uani 1 1 d U
H56A H -0.3042 0.3494 0.2587 0.169 Uiso 1 1 calc R
C57 C -0.238(3) 0.426(3) 0.159(3) 0.134(10) Uani 1 1 d U
H57A H -0.1700 0.3796 0.1309 0.161 Uiso 1 1 calc R
C58 C -0.279(3) 0.515(3) 0.131(3) 0.137(10) Uani 1 1 d U
H58A H -0.2467 0.5451 0.0855 0.165 Uiso 1 1 calc R
C59 C -0.382(3) 0.554(3) 0.191(3) 0.134(10) Uani 1 1 d U
H59A H -0.4328 0.6159 0.1896 0.160 Uiso 1 1 calc R
C60 C -0.398(4) 0.491(3) 0.248(3) 0.139(11) Uani 1 1 d U
H60A H -0.4617 0.5022 0.2919 0.166 Uiso 1 1 calc R
C61 C 0.186(2) 0.2524(19) -0.1668(15) 0.060(7) Uani 1 1 d .
C62 C 0.168(3) 0.262(2) -0.2402(18) 0.081(9) Uani 1 1 d .
H62A H 0.1472 0.2239 -0.2580 0.097 Uiso 1 1 calc R
C63 C 0.185(2) 0.334(2) -0.285(2) 0.082(9) Uani 1 1 d .
H63A H 0.1760 0.3557 -0.3384 0.098 Uiso 1 1 calc R
C64 C 0.210(3) 0.371(2) -0.2373(19) 0.085(10) Uani 1 1 d .
H64A H 0.2279 0.4216 -0.2542 0.102 Uiso 1 1 calc R
C65 C 0.217(2) 0.321(2) -0.165(2) 0.076(9) Uani 1 1 d .
H65A H 0.2357 0.3322 -0.1217 0.092 Uiso 1 1 calc R
C66 C 0.427(3) 0.115(3) -0.263(2) 0.124(9) Uani 1 1 d U
H66A H 0.4256 0.0651 -0.2242 0.149 Uiso 1 1 calc R
C67 C 0.458(3) 0.181(3) -0.258(2) 0.119(8) Uani 1 1 d U
H67A H 0.4773 0.1864 -0.2131 0.143 Uiso 1 1 calc R
C68 C 0.453(3) 0.236(3) -0.323(2) 0.115(8) Uani 1 1 d U
H68A H 0.4683 0.2883 -0.3337 0.138 Uiso 1 1 calc R
C69 C 0.418(3) 0.209(3) -0.373(2) 0.117(8) Uani 1 1 d U
H69A H 0.4093 0.2333 -0.4253 0.140 Uiso 1 1 calc R
C70 C 0.407(3) 0.131(3) -0.331(2) 0.121(8) Uani 1 1 d U
H70A H 0.3849 0.0948 -0.3506 0.145 Uiso 1 1 calc R
C71 C 0.2553(19) 0.0143(18) -0.3457(14) 0.054(5) Uani 1 1 d U
C72 C 0.3493(19) -0.0585(19) -0.3490(15) 0.056(5) Uani 1 1 d U
H72A H 0.3655 -0.0981 -0.3033 0.068 Uiso 1 1 calc R
C73 C 0.416(2) -0.066(2) -0.4277(17) 0.072(6) Uani 1 1 d U
H73A H 0.4864 -0.1126 -0.4467 0.087 Uiso 1 1 calc R
C74 C 0.366(2) 0.002(2) -0.4741(17) 0.067(6) Uani 1 1 d U
H74A H 0.3944 0.0112 -0.5321 0.080 Uiso 1 1 calc R
C75 C 0.265(2) 0.0541(19) -0.4252(15) 0.059(6) Uani 1 1 d U
H75A H 0.2121 0.1071 -0.4423 0.071 Uiso 1 1 calc R
C76 C 0.275(4) -0.118(3) -0.519(2) 0.106(14) Uani 1 1 d .
H76A H 0.2992 -0.1010 -0.5757 0.128 Uiso 1 1 calc R
C77 C 0.180(3) -0.072(3) -0.465(2) 0.088(10) Uani 1 1 d .
H77A H 0.1236 -0.0177 -0.4768 0.106 Uiso 1 1 calc R
C78 C 0.179(2) -0.115(2) -0.393(2) 0.071(8) Uani 1 1 d .
H78A H 0.1208 -0.0939 -0.3433 0.085 Uiso 1 1 calc R
C79 C 0.268(3) -0.188(2) -0.394(2) 0.084(10) Uani 1 1 d .
H79A H 0.2846 -0.2319 -0.3513 0.101 Uiso 1 1 calc R
C80 C 0.330(3) -0.190(3) -0.481(3) 0.106(14) Uani 1 1 d .
H80A H 0.3998 -0.2345 -0.5060 0.127 Uiso 1 1 calc R
O1 O -1.031(4) 0.605(2) -0.027(2) 0.26(3) Uani 1 1 d .
O2 O -0.786(5) 0.487(5) 0.210(3) 0.357(18) Uani 1 1 d .
O3 O -0.711(5) 0.236(4) 0.438(4) 0.34(4) Uani 1 1 d .
O4 O -0.572(5) 0.326(4) 0.346(4) 0.31(3) Uani 1 1 d .
O5 O 0.336(8) -0.483(6) -0.453(4) 0.45(5) Uani 1 1 d U
O6 O 0.022(11) -0.494(9) 0.531(8) 0.30(6) Uani 0.50 1 d PU

loop_
_atom_site_aniso_label
_atom_site_aniso_U_11
_atom_site_aniso_U_22
_atom_site_aniso_U_33
_atom_site_aniso_U_23
_atom_site_aniso_U_13
_atom_site_aniso_U_12
Ag1 0.0422(10) 0.0613(12) 0.0580(12) -0.0053(9) -0.0207(9) -0.0271(9)
Ag2 0.0600(12) 0.0607(13) 0.0473(11) -0.0088(9) -0.0112(9) -0.0320(10)
Ag3 0.0487(11) 0.0568(12) 0.0432(10) 0.0013(8) -0.0132(8) -0.0288(9)
Ag4 0.0562(12) 0.0527(12) 0.0571(12) -0.0067(9) -0.0245(9) -0.0205(10)
Ag5 0.0439(11) 0.0553(12) 0.0472(11) -0.0094(9) -0.0060(8) -0.0208(9)
Ag6 0.0495(11) 0.0704(14) 0.0505(11) -0.0026(10) -0.0153(9) -0.0254(10)
Ag7 0.0417(10) 0.0573(12) 0.0492(11) -0.0045(9) -0.0095(8) -0.0260(9)
Fe1 0.0371(19) 0.054(2) 0.058(2) 0.0020(17) -0.0151(16) -0.0237(17)
Fe2 0.055(2) 0.076(3) 0.051(2) -0.0100(18) -0.0164(17) -0.043(2)
Fe3 0.055(2) 0.057(2) 0.0415(19) 0.0033(16) -0.0145(16) -0.0277(18)
Fe4 0.055(2) 0.050(2) 0.076(3) -0.0201(19) -0.023(2) -0.0120(19)
Fe5 0.081(3) 0.096(3) 0.055(2) 0.006(2) -0.016(2) -0.063(3)
Fe6 0.051(2) 0.081(3) 0.043(2) -0.0156(18) -0.0024(16) -0.041(2)
Cl 0.047(5) 0.047(5) 0.041(4) -0.002(3) -0.014(4) -0.024(4)
C1 0.018(11) 0.067(16) 0.032(12) 0.008(11) -0.010(9) -0.006(11)
C2 0.036(13) 0.053(15) 0.037(12) 0.006(10) -0.015(10) -0.025(11)
C3 0.067(17) 0.036(13) 0.053(15) 0.007(11) -0.021(13) -0.027(13)
C4 0.035(12) 0.046(14) 0.049(14) 0.001(11) -0.014(11) -0.017(11)
C5 0.058(16) 0.063(17) 0.028(12) 0.001(12) -0.021(12) -0.016(13)
C6 0.036(13) 0.070(18) 0.034(13) -0.015(13) 0.015(11) -0.036(13)
C7 0.028(13) 0.047(15) 0.082(18) -0.021(14) -0.008(13) -0.016(12)
C8 0.064(18) 0.032(13) 0.050(14) -0.008(11) -0.023(13) -0.024(13)
C9 0.051(15) 0.061(16) 0.045(15) -0.011(13) -0.004(12) -0.030(13)
C10 0.039(13) 0.078(18) 0.030(13) -0.007(13) 0.002(10) -0.035(13)
C11 0.038(14) 0.058(15) 0.052(15) -0.001(12) -0.025(13) -0.021(12)
C12 0.047(15) 0.072(18) 0.038(14) -0.020(13) -0.008(13) -0.019(14)
C21 0.054(11) 0.069(13) 0.058(12) 0.024(10) -0.031(9) -0.028(10)
C22 0.061(11) 0.068(12) 0.067(12) 0.011(10) -0.038(10) -0.043(10)
C23 0.055(11) 0.085(13) 0.072(13) 0.017(10) -0.034(10) -0.052(10)
C24 0.045(11) 0.094(14) 0.067(12) 0.026(11) -0.028(9) -0.051(10)
C25 0.052(11) 0.083(14) 0.060(12) 0.019(11) -0.020(10) -0.035(10)
C26 0.08(2) 0.11(3) 0.09(2) 0.04(2) -0.05(2) -0.06(2)
C27 0.10(3) 0.051(19) 0.11(3) 0.019(18) -0.05(2) -0.021(19)
C28 0.036(15) 0.11(3) 0.09(2) 0.05(2) -0.048(16) -0.034(17)
C29 0.11(3) 0.12(3) 0.07(2) 0.03(2) -0.07(2) -0.06(2)
C30 0.043(17) 0.11(3) 0.068(19) -0.005(17) -0.019(14) -0.027(17)
C31 0.056(16) 0.046(15) 0.079(18) -0.005(13) -0.037(14) -0.021(13)
C32 0.052(16) 0.09(2) 0.064(17) -0.037(15) -0.017(14) -0.025(15)
C33 0.10(2) 0.11(3) 0.09(2) -0.013(19) -0.06(2) -0.06(2)
C34 0.09(2) 0.10(3) 0.12(3) 0.04(2) -0.06(2) -0.08(2)
C35 0.08(2) 0.12(3) 0.08(2) 0.025(18) -0.045(17) -0.08(2)
C36 0.070(19) 0.08(2) 0.072(19) 0.010(16) -0.005(15) -0.048(17)
C37 0.051(16) 0.09(2) 0.09(2) 0.022(16) -0.043(16) -0.050(16)
C38 0.10(2) 0.12(3) 0.067(19) -0.001(18) -0.033(18) -0.08(2)
C39 0.09(2) 0.16(3) 0.047(17) 0.005(18) -0.015(16) -0.09(2)
C40 0.069(18) 0.079(19) 0.062(17) 0.009(14) -0.021(14) -0.058(16)
C41 0.044(14) 0.065(18) 0.017(11) 0.011(11) -0.010(10) -0.006(12)
C42 0.060(16) 0.09(2) 0.034(13) 0.015(13) -0.018(12) -0.040(16)
C43 0.046(16) 0.06(2) 0.09(2) 0.004(17) -0.020(15) -0.006(14)
C44 0.09(2) 0.041(16) 0.048(16) -0.003(13) 0.001(15) -0.017(16)
C45 0.068(18) 0.051(17) 0.030(13) -0.002(12) -0.009(12) -0.004(14)
C46 0.12(3) 0.10(3) 0.10(3) 0.03(2) -0.02(2) -0.09(3)
C47 0.07(2) 0.14(3) 0.047(17) 0.019(19) -0.027(15) -0.06(2)
C48 0.070(19) 0.10(2) 0.056(17) 0.000(16) -0.022(15) -0.052(18)
C49 0.061(16) 0.077(19) 0.035(13) 0.001(13) -0.014(12) -0.040(15)
C50 0.07(2) 0.13(3) 0.042(16) 0.020(18) -0.020(15) -0.03(2)
C51 0.028(12) 0.049(15) 0.056(15) -0.009(11) -0.025(12) -0.002(11)
C52 0.035(15) 0.039(16) 0.080(19) -0.010(13) 0.006(13) 0.010(12)
C53 0.09(2) 0.054(19) 0.12(3) 0.004(19) -0.08(2) -0.009(18)
C54 0.052(18) 0.09(3) 0.12(3) -0.02(2) -0.022(18) -0.032(18)
C55 0.026(14) 0.07(2) 0.16(3) -0.05(2) 0.017(17) -0.015(14)
C56 0.113(16) 0.126(18) 0.16(2) -0.071(17) -0.069(15) 0.009(15)
C57 0.105(16) 0.123(18) 0.17(2) -0.078(17) -0.070(15) 0.000(14)
C58 0.110(16) 0.122(18) 0.17(2) -0.078(17) -0.061(16) -0.005(14)
C59 0.110(16) 0.120(18) 0.17(2) -0.083(17) -0.064(16) -0.004(15)
C60 0.113(16) 0.125(18) 0.16(2) -0.078(17) -0.066(16) 0.006(15)
C61 0.072(18) 0.071(18) 0.050(16) -0.001(13) -0.016(14) -0.043(16)
C62 0.11(3) 0.10(2) 0.08(2) 0.040(18) -0.053(19) -0.08(2)
C63 0.08(2) 0.10(3) 0.09(2) 0.019(19) -0.039(18) -0.06(2)
C64 0.12(3) 0.11(3) 0.09(2) 0.03(2) -0.06(2) -0.10(2)
C65 0.060(18) 0.08(2) 0.10(2) 0.004(18) -0.020(16) -0.047(17)
C66 0.093(13) 0.18(2) 0.083(13) -0.009(14) 0.004(12) -0.071(14)
C67 0.092(13) 0.19(2) 0.080(13) -0.015(14) -0.006(12) -0.072(14)
C68 0.091(13) 0.18(2) 0.079(14) -0.017(14) -0.004(12) -0.079(14)
C69 0.092(13) 0.18(2) 0.077(14) -0.016(14) -0.003(12) -0.077(14)
C70 0.094(13) 0.18(2) 0.083(14) -0.018(14) 0.003(12) -0.076(14)
C71 0.052(11) 0.075(13) 0.048(11) -0.012(10) -0.004(10) -0.043(10)
C72 0.055(11) 0.083(13) 0.046(11) -0.027(10) -0.009(9) -0.038(10)
C73 0.062(12) 0.092(14) 0.061(12) -0.028(11) -0.002(10) -0.036(11)
C74 0.051(11) 0.086(14) 0.069(13) -0.012(11) 0.011(10) -0.053(11)
C75 0.057(11) 0.072(13) 0.064(12) -0.008(10) -0.005(10) -0.048(10)
C76 0.14(4) 0.14(4) 0.08(3) -0.03(3) 0.00(3) -0.11(3)
C77 0.11(3) 0.12(3) 0.08(2) -0.01(2) -0.05(2) -0.07(2)
C78 0.061(19) 0.10(2) 0.08(2) -0.025(19) -0.014(16) -0.050(19)
C79 0.13(3) 0.08(2) 0.10(3) 0.012(19) -0.06(2) -0.09(3)
C80 0.07(2) 0.12(3) 0.12(3) -0.06(3) 0.04(2) -0.06(2)
O1 0.27(5) 0.13(3) 0.10(2) 0.03(2) 0.05(3) 0.04(3)
O2 0.48(4) 0.68(6) 0.15(4) -0.07(5) 0.02(4) -0.505
O3 0.44(9) 0.27(6) 0.56(10) 0.22(7) -0.37(9) -0.29(6)
O4 0.36(8) 0.33(7) 0.28(7) 0.09(6) -0.14(6) -0.19(7)
O5 0.62(10) 0.46(8) 0.26(6) -0.03(5) -0.25(7) -0.14(7)
O6 0.33(8) 0.32(8) 0.29(8) -0.06(6) -0.11(6) -0.15(6)

loop_
_atom_type_symbol
_atom_type_description
_atom_type_scat_dispersion_real
_atom_type_scat_dispersion_imag
_atom_type_scat_source
C C 0.0033 0.0016 'International Tables Vol C Tables 4.2.6.8 and 6.1.1.4'
H H 0.0000 0.0000 'International Tables Vol C Tables 4.2.6.8 and 6.1.1.4'
O O 0.0106 0.0060 'International Tables Vol C Tables 4.2.6.8 and 6.1.1.4'
Cl Cl 0.1484 0.1585 'International Tables Vol C Tables 4.2.6.8 and 6.1.1.4'
Fe Fe 0.3463 0.8444 'International Tables Vol C Tables 4.2.6.8 and 6.1.1.4'
Ag Ag -0.8971 1.1015 'International Tables Vol C Tables 4.2.6.8 and 6.1.1.4'

loop_
_geom_angle_atom_site_label_1
_geom_angle_atom_site_label_2
_geom_angle_atom_site_label_3
_geom_angle
_geom_angle_site_symmetry_1
_geom_angle_site_symmetry_3
C1 Ag1 C3 177.6(9) . .
C1 Ag1 Ag7 124.8(6) . 2
C3 Ag1 Ag7 55.7(6) . 2
C1 Ag1 Ag2 52.7(6) . .
C3 Ag1 Ag2 129.6(6) . .
Ag7 Ag1 Ag2 117.10(8) 2 .
C1 Ag1 Ag6 129.8(6) . 2
C3 Ag1 Ag6 52.4(6) . 2
Ag7 Ag1 Ag6 77.77(7) 2 2
Ag2 Ag1 Ag6 77.22(7) . 2
C1 Ag1 Ag4 50.0(6) . .
C3 Ag1 Ag4 130.6(6) . .
Ag7 Ag1 Ag4 74.87(7) 2 .
Ag2 Ag1 Ag4 71.08(6) . .
Ag6 Ag1 Ag4 121.30(8) 2 .
C5 Ag2 C1 124.7(8) . .
C5 Ag2 C7 119.9(9) . 2
C1 Ag2 C7 115.4(8) . 2
C5 Ag2 Ag1 151.2(6) . .
C1 Ag2 Ag1 43.9(5) . .
C7 Ag2 Ag1 78.6(6) 2 .
C5 Ag2 Ag5 83.7(6) . 2
C1 Ag2 Ag5 144.6(5) . 2
C7 Ag2 Ag5 42.9(5) 2 2
Ag1 Ag2 Ag5 100.91(7) . 2
C5 Ag2 Ag3 43.2(6) . .
C1 Ag2 Ag3 87.5(6) . .
C7 Ag2 Ag3 148.3(5) 2 .
Ag1 Ag2 Ag3 109.23(8) . .
Ag5 Ag2 Ag3 105.94(8) 2 .
C5 Ag3 C9 174.3(9) . .
C5 Ag3 Ag7 53.0(7) . .
C9 Ag3 Ag7 130.2(7) . .
C5 Ag3 Ag6 130.6(7) . .
C9 Ag3 Ag6 52.8(7) . .
Ag7 Ag3 Ag6 77.65(7) . .
C5 Ag3 Ag2 51.7(7) . .
C9 Ag3 Ag2 123.4(7) . .
Ag7 Ag3 Ag2 71.81(6) . .
Ag6 Ag3 Ag2 116.59(8) . .
C5 Ag3 Ag4 123.4(7) . .
C9 Ag3 Ag4 51.7(6) . .
Ag7 Ag3 Ag4 114.19(8) . .
Ag6 Ag3 Ag4 72.63(6) . .
Ag2 Ag3 Ag4 71.70(7) . .
C1 Ag4 C9 123.9(7) . .
C1 Ag4 C11 114.8(7) . .
C9 Ag4 C11 121.3(8) . .
C1 Ag4 C10 139.3(7) . .
C9 Ag4 C10 27.5(4) . .
C11 Ag4 C10 101.2(7) . .
C1 Ag4 Ag5 142.9(5) . .
C9 Ag4 Ag5 84.7(6) . .
C11 Ag4 Ag5 43.6(5) . .
C10 Ag4 Ag5 77.2(5) . .
C1 Ag4 Ag3 87.4(5) . .
C9 Ag4 Ag3 43.4(5) . .
C11 Ag4 Ag3 146.7(5) . .
C10 Ag4 Ag3 70.7(5) . .
Ag5 Ag4 Ag3 103.88(8) . .
C1 Ag4 Ag1 42.4(5) . .
C9 Ag4 Ag1 148.7(5) . .
C11 Ag4 Ag1 79.6(6) . .
C10 Ag4 Ag1 175.2(4) . .
Ag5 Ag4 Ag1 100.63(7) . .
Ag3 Ag4 Ag1 106.00(8) . .
C7 Ag5 C11 179.0(9) . .
C7 Ag5 Ag6 52.8(7) . .
C11 Ag5 Ag6 126.2(6) . .
C7 Ag5 Ag7 126.7(6) . 2
C11 Ag5 Ag7 53.6(6) . 2
Ag6 Ag5 Ag7 119.93(8) . 2
C7 Ag5 Ag2 54.5(6) . 2
C11 Ag5 Ag2 125.8(6) . 2
Ag6 Ag5 Ag2 78.72(7) . 2
Ag7 Ag5 Ag2 72.27(7) 2 2
C7 Ag5 Ag4 126.4(7) . .
C11 Ag5 Ag4 52.6(6) . .
Ag6 Ag5 Ag4 73.70(7) . .
Ag7 Ag5 Ag4 75.62(7) 2 .
Ag2 Ag5 Ag4 118.05(8) 2 .
C7 Ag6 C9 126.2(8) . .
C7 Ag6 C3 117.9(8) . 2
C9 Ag6 C3 115.7(8) . 2
C7 Ag6 Ag5 44.4(6) . .
C9 Ag6 Ag5 87.0(6) . .
C3 Ag6 Ag5 144.8(5) 2 .
C7 Ag6 Ag3 150.1(6) . .
C9 Ag6 Ag3 44.2(5) . .
C3 Ag6 Ag3 77.3(6) 2 .
Ag5 Ag6 Ag3 107.83(8) . .
C7 Ag6 Ag1 79.8(6) . 2
C9 Ag6 Ag1 143.9(6) . 2
C3 Ag6 Ag1 43.7(5) 2 2
Ag5 Ag6 Ag1 102.14(8) . 2
Ag3 Ag6 Ag1 100.34(8) . 2
C5 Ag7 C11 122.7(8) . 2
C5 Ag7 C3 114.5(8) . 2
C11 Ag7 C3 122.5(8) 2 2
C5 Ag7 Ag1 147.9(6) . 2
C11 Ag7 Ag1 84.3(5) 2 2
C3 Ag7 Ag1 45.4(5) 2 2
C5 Ag7 Ag5 85.4(6) . 2
C11 Ag7 Ag5 45.1(5) 2 2
C3 Ag7 Ag5 152.4(5) 2 2
Ag1 Ag7 Ag5 107.83(8) 2 2
C5 Ag7 Ag3 44.0(6) . .
C11 Ag7 Ag3 154.2(5) 2 .
C3 Ag7 Ag3 77.5(6) 2 .
Ag1 Ag7 Ag3 104.08(8) 2 .
Ag5 Ag7 Ag3 109.52(8) 2 .
C28 Fe1 C25 121.3(14) . .
C28 Fe1 C30 67.3(12) . .
C25 Fe1 C30 161.5(11) . .
C28 Fe1 C21 158.4(14) . .
C25 Fe1 C21 41.8(10) . .
C30 Fe1 C21 124.7(11) . .
C28 Fe1 C27 39.2(12) . .
C25 Fe1 C27 109.3(14) . .
C30 Fe1 C27 66.0(14) . .
C21 Fe1 C27 124.6(13) . .
C28 Fe1 C26 68.0(12) . .
C25 Fe1 C26 124.8(13) . .
C30 Fe1 C26 39.9(12) . .
C21 Fe1 C26 108.6(11) . .
C27 Fe1 C26 40.1(13) . .
C28 Fe1 C24 107.6(11) . .
C25 Fe1 C24 40.5(10) . .
C30 Fe1 C24 157.1(12) . .
C21 Fe1 C24 68.3(10) . .
C27 Fe1 C24 125.2(14) . .
C26 Fe1 C24 161.1(14) . .
C28 Fe1 C29 41.2(13) . .
C25 Fe1 C29 157.4(13) . .
C30 Fe1 C29 39.3(12) . .
C21 Fe1 C29 159.1(15) . .
C27 Fe1 C29 66.7(15) . .
C26 Fe1 C29 67.6(13) . .
C24 Fe1 C29 122.1(12) . .
C28 Fe1 C22 158.8(12) . .
C25 Fe1 C22 69.8(11) . .
C30 Fe1 C22 108.1(12) . .
C21 Fe1 C22 41.2(10) . .
C27 Fe1 C22 159.8(13) . .
C26 Fe1 C22 122.8(12) . .
C24 Fe1 C22 68.0(11) . .
C29 Fe1 C22 122.1(14) . .
C28 Fe1 C23 125.2(11) . .
C25 Fe1 C23 67.5(11) . .
C30 Fe1 C23 123.0(13) . .
C21 Fe1 C23 66.3(10) . .
C27 Fe1 C23 161.1(13) . .
C26 Fe1 C23 157.2(14) . .
C24 Fe1 C23 40.2(10) . .
C29 Fe1 C23 108.7(12) . .
C22 Fe1 C23 38.4(9) . .
C32 Fe2 C35 70.4(13) . .
C32 Fe2 C33 41.2(11) . .
C35 Fe2 C33 69.0(14) . .
C32 Fe2 C40 122.6(11) . .
C35 Fe2 C40 123.7(12) . .
C33 Fe2 C40 158.8(13) . .
C32 Fe2 C31 41.1(10) . .
C35 Fe2 C31 41.7(10) . .
C33 Fe2 C31 68.4(10) . .
C40 Fe2 C31 108.6(10) . .
C32 Fe2 C36 159.5(11) . .
C35 Fe2 C36 109.2(13) . .
C33 Fe2 C36 158.9(12) . .
C40 Fe2 C36 39.6(10) . .
C31 Fe2 C36 125.2(12) . .
C32 Fe2 C34 68.9(13) . .
C35 Fe2 C34 39.1(12) . .
C33 Fe2 C34 41.1(13) . .
C40 Fe2 C34 158.8(14) . .
C31 Fe2 C34 67.1(11) . .
C36 Fe2 C34 124.5(13) . .
C32 Fe2 C39 103.5(13) . .
C35 Fe2 C39 158.5(10) . .
C33 Fe2 C39 120.6(14) . .
C40 Fe2 C39 41.4(11) . .
C31 Fe2 C39 120.5(11) . .
C36 Fe2 C39 69.0(13) . .
C34 Fe2 C39 159.2(14) . .
C32 Fe2 C37 157.1(11) . .
C35 Fe2 C37 124.5(11) . .
C33 Fe2 C37 123.0(11) . .
C40 Fe2 C37 66.4(10) . .
C31 Fe2 C37 161.3(11) . .
C36 Fe2 C37 39.5(11) . .
C34 Fe2 C37 110.5(11) . .
C39 Fe2 C37 68.7(11) . .
C32 Fe2 C38 118.9(12) . .
C35 Fe2 C38 160.4(10) . .
C33 Fe2 C38 105.8(13) . .
C40 Fe2 C38 67.8(12) . .
C31 Fe2 C38 155.6(12) . .
C36 Fe2 C38 68.5(13) . .
C34 Fe2 C38 124.9(12) . .
C39 Fe2 C38 40.6(11) . .
C37 Fe2 C38 41.4(12) . .
C50 Fe3 C46 40.6(14) . .
C50 Fe3 C42 121.8(13) . .
C46 Fe3 C42 158.0(14) . .
C50 Fe3 C44 123.4(12) . .
C46 Fe3 C44 109.8(14) . .
C42 Fe3 C44 66.3(12) . .
C50 Fe3 C41 157.1(15) . .
C46 Fe3 C41 161.1(14) . .
C42 Fe3 C41 39.7(10) . .
C44 Fe3 C41 67.2(10) . .
C50 Fe3 C43 107.5(13) . .
C46 Fe3 C43 123.4(15) . .
C42 Fe3 C43 39.9(11) . .
C44 Fe3 C43 38.8(12) . .
C41 Fe3 C43 66.9(11) . .
C50 Fe3 C45 159.7(13) . .
C46 Fe3 C45 124.8(15) . .
C42 Fe3 C45 67.4(12) . .
C44 Fe3 C45 40.1(10) . .
C41 Fe3 C45 40.8(10) . .
C43 Fe3 C45 66.8(12) . .
C50 Fe3 C49 40.3(12) . .
C46 Fe3 C49 67.4(13) . .
C42 Fe3 C49 107.8(11) . .
C44 Fe3 C49 158.4(12) . .
C41 Fe3 C49 122.6(10) . .
C43 Fe3 C49 123.3(12) . .
C45 Fe3 C49 159.2(10) . .
C50 Fe3 C48 67.4(12) . .
C46 Fe3 C48 67.3(14) . .
C42 Fe3 C48 123.5(12) . .
C44 Fe3 C48 161.3(13) . .
C41 Fe3 C48 109.1(11) . .
C43 Fe3 C48 158.5(13) . .
C45 Fe3 C48 125.0(11) . .
C49 Fe3 C48 39.4(10) . .
C50 Fe3 C47 67.3(12) . .
C46 Fe3 C47 40.3(13) . .
C42 Fe3 C47 159.2(12) . .
C44 Fe3 C47 126.9(15) . .
C41 Fe3 C47 125.3(10) . .
C43 Fe3 C47 160.3(14) . .
C45 Fe3 C47 111.0(12) . .
C49 Fe3 C47 65.9(12) . .
C48 Fe3 C47 39.1(12) . .
C56 Fe4 C52 161.4(15) . .
C56 Fe4 C53 158.7(18) . .
C52 Fe4 C53 39.7(12) . .
C56 Fe4 C51 126.2(13) . .
C52 Fe4 C51 40.4(10) . .
C53 Fe4 C51 68.8(11) . .
C56 Fe4 C55 111(2) . .
C52 Fe4 C55 67.3(14) . .
C53 Fe4 C55 68.9(14) . .
C51 Fe4 C55 40.6(11) . .
C56 Fe4 C59 69(2) . .
C52 Fe4 C59 118.8(18) . .
C53 Fe4 C59 102.7(16) . .
C51 Fe4 C59 155.5(18) . .
C55 Fe4 C59 159.5(16) . .
C56 Fe4 C60 41.3(15) . .
C52 Fe4 C60 154.5(15) . .
C53 Fe4 C60 120.6(15) . .
C51 Fe4 C60 164.2(17) . .
C55 Fe4 C60 128(2) . .
C59 Fe4 C60 39.4(18) . .
C56 Fe4 C57 43.7(19) . .
C52 Fe4 C57 121.3(17) . .
C53 Fe4 C57 153(2) . .
C51 Fe4 C57 109.3(13) . .
C55 Fe4 C57 128.3(15) . .
C59 Fe4 C57 67.3(16) . .
C60 Fe4 C57 68.6(18) . .
C56 Fe4 C54 125(2) . .
C52 Fe4 C54 67.1(14) . .
C53 Fe4 C54 41.0(13) . .
C51 Fe4 C54 68.7(11) . .
C55 Fe4 C54 41.0(12) . .
C59 Fe4 C54 120.7(15) . .
C60 Fe4 C54 109.2(18) . .
C57 Fe4 C54 165.6(19) . .
C56 Fe4 C58 72(2) . .
C52 Fe4 C58 102.1(17) . .
C53 Fe4 C58 115.7(17) . .
C51 Fe4 C58 119.2(15) . .
C55 Fe4 C58 158.3(14) . .
C59 Fe4 C58 42.1(16) . .
C60 Fe4 C58 70(2) . .
C57 Fe4 C58 39.9(17) . .
C54 Fe4 C58 154.1(16) . .
C70 Fe5 C62 110.8(16) . .
C70 Fe5 C69 42.1(16) . .
C62 Fe5 C69 124.0(15) . .
C70 Fe5 C63 122.7(16) . .
C62 Fe5 C63 40.8(11) . .
C69 Fe5 C63 104.2(16) . .
C70 Fe5 C66 38.2(15) . .
C62 Fe5 C66 124.2(16) . .
C69 Fe5 C66 68.9(17) . .
C63 Fe5 C66 157.4(16) . .
C70 Fe5 C61 126.8(15) . .
C62 Fe5 C61 40.4(11) . .
C69 Fe5 C61 162.2(14) . .
C63 Fe5 C61 69.0(12) . .
C66 Fe5 C61 110.7(14) . .
C70 Fe5 C65 162.5(16) . .
C62 Fe5 C65 69.0(13) . .
C69 Fe5 C65 153.1(16) . .
C63 Fe5 C65 69.4(13) . .
C66 Fe5 C65 126.5(15) . .
C61 Fe5 C65 41.7(10) . .
C70 Fe5 C64 156.9(16) . .
C62 Fe5 C64 66.6(12) . .
C69 Fe5 C64 118.6(17) . .
C63 Fe5 C64 39.8(12) . .
C66 Fe5 C64 162.4(15) . .
C61 Fe5 C64 67.3(11) . .
C65 Fe5 C64 40.2(11) . .
C70 Fe5 C67 65.2(17) . .
C62 Fe5 C67 160.6(15) . .
C69 Fe5 C67 67.0(16) . .
C63 Fe5 C67 158.0(16) . .
C66 Fe5 C67 40.7(16) . .
C61 Fe5 C67 125.1(14) . .
C65 Fe5 C67 108.7(14) . .
C64 Fe5 C67 124.9(15) . .
C70 Fe5 C68 67.1(17) . .
C62 Fe5 C68 160.0(14) . .
C69 Fe5 C68 40.6(14) . .
C63 Fe5 C68 122.0(16) . .
C66 Fe5 C68 67.5(18) . .
C61 Fe5 C68 156.9(13) . .
C65 Fe5 C68 119.3(14) . .
C64 Fe5 C68 107.0(16) . .
C67 Fe5 C68 38.4(15) . .
C78 Fe6 C79 39.9(13) . .
C78 Fe6 C71 108.9(11) . .
C79 Fe6 C71 124.5(12) . .
C78 Fe6 C72 125.6(12) . .
C79 Fe6 C72 110.7(12) . .
C71 Fe6 C72 40.6(10) . .
C78 Fe6 C80 67.2(13) . .
C79 Fe6 C80 43.6(14) . .
C71 Fe6 C80 165.9(18) . .
C72 Fe6 C80 129.6(17) . .
C78 Fe6 C76 66.5(14) . .
C79 Fe6 C76 69.7(15) . .
C71 Fe6 C76 153.8(18) . .
C72 Fe6 C76 162.6(16) . .
C80 Fe6 C76 38.7(15) . .
C78 Fe6 C75 123.3(13) . .
C79 Fe6 C75 160.0(14) . .
C71 Fe6 C75 41.4(10) . .
C72 Fe6 C75 68.3(11) . .
C80 Fe6 C75 152.4(16) . .
C76 Fe6 C75 117.6(16) . .
C78 Fe6 C73 161.1(14) . .
C79 Fe6 C73 125.1(15) . .
C71 Fe6 C73 68.3(10) . .
C72 Fe6 C73 40.1(10) . .
C80 Fe6 C73 110.7(13) . .
C76 Fe6 C73 124.6(14) . .
C75 Fe6 C73 67.9(12) . .
C78 Fe6 C74 158.9(14) . .
C79 Fe6 C74 158.9(15) . .
C71 Fe6 C74 68.4(10) . .
C72 Fe6 C74 66.9(12) . .
C80 Fe6 C74 120.4(12) . .
C76 Fe6 C74 106.2(14) . .
C75 Fe6 C74 40.6(10) . .
C73 Fe6 C74 39.2(11) . .
C78 Fe6 C77 39.2(12) . .
C79 Fe6 C77 68.0(14) . .
C71 Fe6 C77 120.3(13) . .
C72 Fe6 C77 157.7(13) . .
C80 Fe6 C77 65.9(16) . .
C76 Fe6 C77 39.5(14) . .
C75 Fe6 C77 104.9(13) . .
C73 Fe6 C77 158.9(14) . .
C74 Fe6 C77 122.7(14) . .
C2 C1 Ag1 174.3(19) . .
C2 C1 Ag4 94.0(17) . .
Ag1 C1 Ag4 87.6(7) . .
C2 C1 Ag2 101.8(15) . .
Ag1 C1 Ag2 83.5(7) . .
Ag4 C1 Ag2 95.9(8) . .
C1 C2 C21 175(2) . .
C4 C3 Ag1 165(2) . .
C4 C3 Ag6 102.0(17) . 2
Ag1 C3 Ag6 83.9(8) . 2
C4 C3 Ag7 112.7(18) . 2
Ag1 C3 Ag7 78.9(7) . 2
Ag6 C3 Ag7 100.1(9) 2 2
C3 C4 C31 175(3) . .
C6 C5 Ag3 166(2) . .
C6 C5 Ag2 95.7(18) . .
Ag3 C5 Ag2 85.1(7) . .
C6 C5 Ag7 110.4(18) . .
Ag3 C5 Ag7 83.0(8) . .
Ag2 C5 Ag7 94.9(9) . .
C5 C6 C41 176(3) . .
C8 C7 Ag5 160(2) . .
C8 C7 Ag6 116.3(19) . .
Ag5 C7 Ag6 82.8(7) . .
C8 C7 Ag2 88.3(15) . 2
Ag5 C7 Ag2 82.7(8) . 2
Ag6 C7 Ag2 102.7(10) . 2
C7 C8 C51 176(3) . .
C10 C9 Ag3 168(2) . .
C10 C9 Ag6 106.8(18) . .
Ag3 C9 Ag6 83.0(8) . .
C10 C9 Ag4 87.5(17) . .
Ag3 C9 Ag4 84.8(8) . .
Ag6 C9 Ag4 96.3(9) . .
C9 C10 C61 172(3) . .
C9 C10 Ag4 65.0(16) . .
C61 C10 Ag4 121.8(16) . .
C12 C11 Ag5 163(2) . .
C12 C11 Ag7 115.7(19) . 2
Ag5 C11 Ag7 81.4(7) . 2
C12 C11 Ag4 92.2(16) . .
Ag5 C11 Ag4 83.9(7) . .
Ag7 C11 Ag4 99.0(8) 2 .
C11 C12 C71 175(3) . .
C22 C21 C25 108(2) . .
C22 C21 C2 128(2) . .
C25 C21 C2 124(3) . .
C22 C21 Fe1 70.6(14) . .
C25 C21 Fe1 68.4(14) . .
C2 C21 Fe1 124.6(17) . .
C23 C22 C21 107(3) . .
C23 C22 Fe1 71.7(16) . .
C21 C22 Fe1 68.2(14) . .
C23 C22 H22A 126.7 . .
C21 C22 H22A 126.7 . .
Fe1 C22 H22A 126.7 . .
C22 C23 C24 111(2) . .
C22 C23 Fe1 69.9(15) . .
C24 C23 Fe1 68.6(15) . .
C22 C23 H23A 124.3 . .
C24 C23 H23A 124.3 . .
Fe1 C23 H23A 124.3 . .
C25 C24 C23 107(2) . .
C25 C24 Fe1 68.2(14) . .
C23 C24 Fe1 71.2(15) . .
C25 C24 H24A 126.4 . .
C23 C24 H24A 126.4 . .
Fe1 C24 H24A 126.4 . .
C24 C25 C21 107(3) . .
C24 C25 Fe1 71.3(16) . .
C21 C25 Fe1 69.8(15) . .
C24 C25 H25A 126.4 . .
C21 C25 H25A 126.4 . .
Fe1 C25 H25A 126.4 . .
C30 C26 C27 105(3) . .
C30 C26 Fe1 69.1(18) . .
C27 C26 Fe1 69.6(18) . .
C30 C26 H26A 127.5 . .
C27 C26 H26A 127.5 . .
Fe1 C26 H26A 127.5 . .
C28 C27 C26 110(3) . .
C28 C27 Fe1 68.8(18) . .
C26 C27 Fe1 70.3(18) . .
C28 C27 H27A 124.8 . .
C26 C27 H27A 124.8 . .
Fe1 C27 H27A 124.8 . .
C27 C28 C29 108(3) . .
C27 C28 Fe1 72.1(15) . .
C29 C28 Fe1 71.7(17) . .
C27 C28 H28A 125.9 . .
C29 C28 H28A 125.9 . .
Fe1 C28 H28A 125.9 . .
C30 C29 C28 105(3) . .
C30 C29 Fe1 69.0(16) . .
C28 C29 Fe1 67.0(14) . .
C30 C29 H29A 127.4 . .
C28 C29 H29A 127.4 . .
Fe1 C29 H29A 127.4 . .
C29 C30 C26 111(3) . .
C29 C30 Fe1 71.7(17) . .
C26 C30 Fe1 70.9(18) . .
C29 C30 H30A 124.3 . .
C26 C30 H30A 124.3 . .
Fe1 C30 H30A 124.3 . .
C4 C31 C32 125(2) . .
C4 C31 C35 127(3) . .
C32 C31 C35 109(2) . .
C4 C31 Fe2 126.7(18) . .
C32 C31 Fe2 68.9(15) . .
C35 C31 Fe2 68.7(14) . .
C31 C32 C33 107(3) . .
C31 C32 Fe2 70.0(14) . .
C33 C32 Fe2 69.7(18) . .
C31 C32 H32A 126.7 . .
C33 C32 H32A 126.7 . .
Fe2 C32 H32A 126.7 . .
C32 C33 C34 108(2) . .
C32 C33 Fe2 69.1(17) . .
C34 C33 Fe2 70.8(19) . .
C32 C33 H33A 126.2 . .
C34 C33 H33A 126.2 . .
Fe2 C33 H33A 126.2 . .
C35 C34 C33 110(2) . .
C35 C34 Fe2 68.8(16) . .
C33 C34 Fe2 68.1(18) . .
C35 C34 H34A 125.1 . .
C33 C34 H34A 125.1 . .
Fe2 C34 H34A 125.1 . .
C34 C35 C31 107(3) . .
C34 C35 Fe2 72.1(18) . .
C31 C35 Fe2 69.6(15) . .
C34 C35 H35A 126.4 . .
C31 C35 H35A 126.4 . .
Fe2 C35 H35A 126.4 . .
C40 C36 C37 108(3) . .
C40 C36 Fe2 69.5(17) . .
C37 C36 Fe2 70.9(17) . .
C40 C36 H36A 126.0 . .
C37 C36 H36A 126.0 . .
Fe2 C36 H36A 126.0 . .
C36 C37 C38 109(2) . .
C36 C37 Fe2 69.6(16) . .
C38 C37 Fe2 69.8(16) . .
C36 C37 H37A 125.6 . .
C38 C37 H37A 125.6 . .
Fe2 C37 H37A 125.6 . .
C39 C38 C37 107(3) . .
C39 C38 Fe2 69.2(16) . .
C37 C38 Fe2 68.8(15) . .
C39 C38 H38A 126.6 . .
C37 C38 H38A 126.6 . .
Fe2 C38 H38A 126.6 . .
C38 C39 C40 105(3) . .
C38 C39 Fe2 70.3(17) . .
C40 C39 Fe2 68.1(14) . .
C38 C39 H39A 127.3 . .
C40 C39 H39A 127.3 . .
Fe2 C39 H39A 127.3 . .
C36 C40 C39 111(2) . .
C36 C40 Fe2 70.9(16) . .
C39 C40 Fe2 70.5(17) . .
C36 C40 H40A 124.6 . .
C39 C40 H40A 124.6 . .
Fe2 C40 H40A 124.6 . .
C42 C41 C45 107(2) . .
C42 C41 C6 127(3) . .
C45 C41 C6 126(2) . .
C42 C41 Fe3 69.7(13) . .
C45 C41 Fe3 70.0(13) . .
C6 C41 Fe3 126.8(15) . .
C41 C42 C43 109(3) . .
C41 C42 Fe3 70.6(15) . .
C43 C42 Fe3 70.6(16) . .
C41 C42 H42A 125.7 . .
C43 C42 H42A 125.7 . .
Fe3 C42 H42A 125.7 . .
C44 C43 C42 108(3) . .
C44 C43 Fe3 70.5(18) . .
C42 C43 Fe3 69.6(15) . .
C44 C43 H43A 125.8 . .
C42 C43 H43A 125.8 . .
Fe3 C43 H43A 125.8 . .
C43 C44 C45 110(3) . .
C43 C44 Fe3 70.8(16) . .
C45 C44 Fe3 70.4(15) . .
C43 C44 H44A 125.2 . .
C45 C44 H44A 125.2 . .
Fe3 C44 H44A 125.2 . .
C44 C45 C41 106(2) . .
C44 C45 Fe3 69.4(14) . .
C41 C45 Fe3 69.2(13) . .
C44 C45 H45A 127.0 . .
C41 C45 H45A 127.0 . .
Fe3 C45 H45A 127.0 . .
C50 C46 C47 108(3) . .
C50 C46 Fe3 69.1(17) . .
C47 C46 Fe3 72.9(18) . .
C50 C46 H46A 126.1 . .
C47 C46 H46A 126.1 . .
Fe3 C46 H46A 126.1 . .
C48 C47 C46 108(3) . .
C48 C47 Fe3 70.0(17) . .
C46 C47 Fe3 66.8(17) . .
C48 C47 H47A 126.2 . .
C46 C47 H47A 126.2 . .
Fe3 C47 H47A 126.2 . .
C49 C48 C47 108(3) . .
C49 C48 Fe3 69.3(16) . .
C47 C48 Fe3 70.9(18) . .
C49 C48 H48A 126.0 . .
C47 C48 H48A 126.0 . .
Fe3 C48 H48A 126.0 . .
C48 C49 C50 108(3) . .
C48 C49 Fe3 71.3(16) . .
C50 C49 Fe3 67.5(16) . .
C48 C49 H49A 125.8 . .
C50 C49 H49A 125.8 . .
Fe3 C49 H49A 125.8 . .
C46 C50 C49 108(3) . .
C46 C50 Fe3 70.3(18) . .
C49 C50 Fe3 72.2(15) . .
C46 C50 H50A 125.9 . .
C49 C50 H50A 125.9 . .
Fe3 C50 H50A 125.9 . .
C52 C51 C55 106(2) . .
C52 C51 C8 128(2) . .
C55 C51 C8 126(2) . .
C52 C51 Fe4 68.5(16) . .
C55 C51 Fe4 70.2(16) . .
C8 C51 Fe4 127.3(15) . .
C53 C52 C51 112(3) . .
C53 C52 Fe4 71.2(17) . .
C51 C52 Fe4 71.1(16) . .
C53 C52 H52A 123.8 . .
C51 C52 H52A 123.8 . .
Fe4 C52 H52A 123.8 . .
C52 C53 C54 107(3) . .
C52 C53 Fe4 69.0(17) . .
C54 C53 Fe4 70.8(16) . .
C52 C53 H53A 126.7 . .
C54 C53 H53A 126.7 . .
Fe4 C53 H53A 126.7 . .
C53 C54 C55 107(3) . .
C53 C54 Fe4 68.2(16) . .
C55 C54 Fe4 68.9(17) . .
C53 C54 H54A 126.6 . .
C55 C54 H54A 126.6 . .
Fe4 C54 H54A 126.6 . .
C51 C55 C54 108(3) . .
C51 C55 Fe4 69.2(15) . .
C54 C55 Fe4 70.0(17) . .
C51 C55 H55A 125.9 . .
C54 C55 H55A 125.9 . .
Fe4 C55 H55A 125.9 . .
C60 C56 C57 104(5) . .
C60 C56 Fe4 71(3) . .
C57 C56 Fe4 70(3) . .
C60 C56 H56A 127.8 . .
C57 C56 H56A 127.8 . .
Fe4 C56 H56A 127.8 . .
C58 C57 C56 112(4) . .
C58 C57 Fe4 72(3) . .
C56 C57 Fe4 66(2) . .
C58 C57 H57A 123.9 . .
C56 C57 H57A 123.9 . .
Fe4 C57 H57A 123.9 . .
C57 C58 C59 102(5) . .
C57 C58 Fe4 68(3) . .
C59 C58 Fe4 66(3) . .
C57 C58 H58A 129.0 . .
C59 C58 H58A 129.0 . .
Fe4 C58 H58A 129.0 . .
C60 C59 C58 112(5) . .
C60 C59 Fe4 70(3) . .
C58 C59 Fe4 71(2) . .
C60 C59 H59A 124.1 . .
C58 C59 H59A 124.1 . .
Fe4 C59 H59A 124.1 . .
C59 C60 C56 110(5) . .
C59 C60 Fe4 70(3) . .
C56 C60 Fe4 67(2) . .
C59 C60 H60A 124.9 . .
C56 C60 H60A 124.9 . .
Fe4 C60 H60A 124.9 . .
C62 C61 C10 127(2) . .
C62 C61 C65 107(2) . .
C10 C61 C65 125(3) . .
C62 C61 Fe5 68.1(17) . .
C10 C61 Fe5 131(2) . .
C65 C61 Fe5 69.8(16) . .
C61 C62 C63 111(3) . .
C61 C62 Fe5 71.4(17) . .
C63 C62 Fe5 70.4(18) . .
C61 C62 H62A 124.7 . .
C63 C62 H62A 124.7 . .
Fe5 C62 H62A 124.7 . .
C64 C63 C62 106(3) . .
C64 C63 Fe5 72(2) . .
C62 C63 Fe5 68.7(18) . .
C64 C63 H63A 127.0 . .
C62 C63 H63A 127.0 . .
Fe5 C63 H63A 127.0 . .
C63 C64 C65 112(3) . .
C63 C64 Fe5 69(2) . .
C65 C64 Fe5 69.8(19) . .
C63 C64 H64A 124.0 . .
C65 C64 H64A 124.0 . .
Fe5 C64 H64A 124.0 . .
C64 C65 C61 105(3) . .
C64 C65 Fe5 70(2) . .
C61 C65 Fe5 68.5(17) . .
C64 C65 H65A 127.7 . .
C61 C65 H65A 127.7 . .
Fe5 C65 H65A 127.7 . .
C70 C66 C67 106(5) . .
C70 C66 Fe5 69(3) . .
C67 C66 Fe5 71(3) . .
C70 C66 H66A 127.1 . .
C67 C66 H66A 127.1 . .
Fe5 C66 H66A 127.1 . .
C68 C67 C66 110(4) . .
C68 C67 Fe5 71(2) . .
C66 C67 Fe5 69(2) . .
C68 C67 H67A 124.9 . .
C66 C67 H67A 124.9 . .
Fe5 C67 H67A 124.9 . .
C67 C68 C69 108(4) . .
C67 C68 Fe5 70(2) . .
C69 C68 Fe5 68(2) . .
C67 C68 H68A 125.9 . .
C69 C68 H68A 125.9 . .
Fe5 C68 H68A 125.9 . .
C68 C69 C70 104(4) . .
C68 C69 Fe5 72(2) . .
C70 C69 Fe5 68(2) . .
C68 C69 H69A 128.1 . .
C70 C69 H69A 128.1 . .
Fe5 C69 H69A 128.1 . .
C66 C70 C69 113(5) . .
C66 C70 Fe5 73(3) . .
C69 C70 Fe5 70(3) . .
C66 C70 H70A 123.7 . .
C69 C70 H70A 123.7 . .
Fe5 C70 H70A 123.7 . .
C72 C71 C12 129(2) . .
C72 C71 C75 107(2) . .
C12 C71 C75 124(3) . .
C72 C71 Fe6 70.0(14) . .
C12 C71 Fe6 125.4(17) . .
C75 C71 Fe6 70.5(14) . .
C73 C72 C71 109(3) . .
C73 C72 Fe6 71.0(15) . .
C71 C72 Fe6 69.4(14) . .
C73 C72 H72A 125.4 . .
C71 C72 H72A 125.4 . .
Fe6 C72 H72A 125.4 . .
C74 C73 C72 108(3) . .
C74 C73 Fe6 70.7(16) . .
C72 C73 Fe6 68.9(15) . .
C74 C73 H73A 125.9 . .
C72 C73 H73A 125.9 . .
Fe6 C73 H73A 125.9 . .
C73 C74 C75 109(3) . .
C73 C74 Fe6 70.1(16) . .
C75 C74 Fe6 69.3(13) . .
C73 C74 H74A 125.3 . .
C75 C74 H74A 125.3 . .
Fe6 C74 H74A 125.3 . .
C74 C75 C71 106(3) . .
C74 C75 Fe6 70.0(15) . .
C71 C75 Fe6 68.0(14) . .
C74 C75 H75A 126.9 . .
C71 C75 H75A 126.9 . .
Fe6 C75 H75A 126.9 . .
C80 C76 C77 109(4) . .
C80 C76 Fe6 70(3) . .
C77 C76 Fe6 71.5(19) . .
C80 C76 H76A 125.4 . .
C77 C76 H76A 125.4 . .
Fe6 C76 H76A 125.4 . .
C78 C77 C76 107(4) . .
C78 C77 Fe6 67.3(16) . .
C76 C77 Fe6 69(2) . .
C78 C77 H77A 126.6 . .
C76 C77 H77A 126.6 . .
Fe6 C77 H77A 126.6 . .
C79 C78 C77 114(3) . .
C79 C78 Fe6 70.7(16) . .
C77 C78 Fe6 73.5(19) . .
C79 C78 H78A 123.2 . .
C77 C78 H78A 123.2 . .
Fe6 C78 H78A 123.2 . .
C78 C79 C80 102(3) . .
C78 C79 Fe6 69.4(18) . .
C80 C79 Fe6 69.1(19) . .
C78 C79 H79A 128.9 . .
C80 C79 H79A 128.9 . .
Fe6 C79 H79A 128.9 . .
C76 C80 C79 108(3) . .
C76 C80 Fe6 71(2) . .
C79 C80 Fe6 67.3(17) . .
C76 C80 H80A 125.8 . .
C79 C80 H80A 125.8 . .
Fe6 C80 H80A 125.8 . .

loop_
_geom_bond_atom_site_label_1
_geom_bond_atom_site_label_2
_geom_bond_distance
_geom_bond_site_symmetry_2
Ag1 C1 2.08(2) .
Ag1 C3 2.10(2) .
Ag1 Ag7 2.892(3) 2
Ag1 Ag2 2.987(3) .
Ag1 Ag6 3.019(3) 2
Ag1 Ag4 3.085(3) .
Ag2 C5 2.36(2) .
Ag2 C1 2.39(2) .
Ag2 C7 2.46(2) 2
Ag2 Ag5 2.997(3) 2
Ag2 Ag3 3.001(3) .
Ag3 C5 2.06(2) .
Ag3 C9 2.09(2) .
Ag3 Ag7 2.946(2) .
Ag3 Ag6 2.974(3) .
Ag3 Ag4 3.027(3) .
Ag4 C1 2.37(2) .
Ag4 C9 2.39(2) .
Ag4 C11 2.41(2) .
Ag4 C10 2.63(2) .
Ag4 Ag5 3.014(3) .
Ag5 C7 2.06(2) .
Ag5 C11 2.09(2) .
Ag5 Ag6 2.912(3) .
Ag5 Ag7 2.917(3) 2
Ag5 Ag2 2.997(3) 2
Ag6 C7 2.34(2) .
Ag6 C9 2.39(2) .
Ag6 C3 2.41(2) 2
Ag6 Ag1 3.019(3) 2
Ag7 C5 2.37(2) .
Ag7 C11 2.37(2) 2
Ag7 C3 2.44(2) 2
Ag7 Ag1 2.892(3) 2
Ag7 Ag5 2.917(3) 2
Fe1 C28 1.99(2) .
Fe1 C25 2.00(3) .
Fe1 C30 2.01(3) .
Fe1 C21 2.02(2) .
Fe1 C27 2.03(3) .
Fe1 C26 2.04(3) .
Fe1 C24 2.04(2) .
Fe1 C29 2.05(3) .
Fe1 C22 2.05(3) .
Fe1 C23 2.07(3) .
Fe2 C32 2.01(3) .
Fe2 C35 2.02(3) .
Fe2 C33 2.02(3) .
Fe2 C40 2.03(3) .
Fe2 C31 2.03(2) .
Fe2 C36 2.04(3) .
Fe2 C34 2.06(3) .
Fe2 C39 2.06(3) .
Fe2 C37 2.06(2) .
Fe2 C38 2.07(3) .
Fe3 C50 1.99(3) .
Fe3 C46 2.01(3) .
Fe3 C42 2.02(2) .
Fe3 C44 2.03(3) .
Fe3 C41 2.03(2) .
Fe3 C43 2.03(3) .
Fe3 C45 2.04(2) .
Fe3 C49 2.05(3) .
Fe3 C48 2.08(3) .
Fe3 C47 2.09(3) .
Fe4 C56 1.97(5) .
Fe4 C52 1.97(3) .
Fe4 C53 2.00(3) .
Fe4 C51 2.01(2) .
Fe4 C55 2.02(3) .
Fe4 C59 2.02(4) .
Fe4 C60 2.02(4) .
Fe4 C57 2.03(4) .
Fe4 C54 2.03(3) .
Fe4 C58 2.09(5) .
Fe5 C70 1.98(4) .
Fe5 C62 1.99(3) .
Fe5 C69 2.01(4) .
Fe5 C63 2.01(3) .
Fe5 C66 2.03(5) .
Fe5 C61 2.03(3) .
Fe5 C65 2.05(3) .
Fe5 C64 2.05(4) .
Fe5 C67 2.05(4) .
Fe5 C68 2.06(4) .
Fe6 C78 1.98(3) .
Fe6 C79 1.99(3) .
Fe6 C71 2.01(2) .
Fe6 C72 2.02(2) .
Fe6 C80 2.02(4) .
Fe6 C76 2.02(4) .
Fe6 C75 2.04(3) .
Fe6 C73 2.04(3) .
Fe6 C74 2.05(2) .
Fe6 C77 2.06(3) .
C1 C2 1.206(17) .
C2 C21 1.45(3) .
C3 C4 1.211(18) .
C3 Ag6 2.41(2) 2
C3 Ag7 2.44(2) 2
C4 C31 1.40(3) .
C5 C6 1.213(18) .
C6 C41 1.47(3) .
C7 C8 1.213(18) .
C7 Ag2 2.46(2) 2
C8 C51 1.46(3) .
C9 C10 1.216(18) .
C10 C61 1.42(3) .
C11 C12 1.220(18) .
C11 Ag7 2.37(2) 2
C12 C71 1.42(3) .
C21 C22 1.43(4) .
C21 C25 1.43(4) .
C22 C23 1.36(3) .
C22 H22A 0.9800 .
C23 C24 1.42(4) .
C23 H23A 0.9800 .
C24 C25 1.40(4) .
C24 H24A 0.9800 .
C25 H25A 0.9800 .
C26 C30 1.38(4) .
C26 C27 1.39(4) .
C26 H26A 0.9800 .
C27 C28 1.35(4) .
C27 H27A 0.9800 .
C28 C29 1.42(5) .
C28 H28A 0.9800 .
C29 C30 1.37(4) .
C29 H29A 0.9800 .
C30 H30A 0.9800 .
C31 C32 1.42(3) .
C31 C35 1.44(4) .
C32 C33 1.42(4) .
C32 H32A 0.9800 .
C33 C34 1.43(4) .
C33 H33A 0.9800 .
C34 C35 1.37(4) .
C34 H34A 0.9800 .
C35 H35A 0.9800 .
C36 C40 1.38(4) .
C36 C37 1.39(4) .
C36 H36A 0.9800 .
C37 C38 1.46(4) .
C37 H37A 0.9800 .
C38 C39 1.43(4) .
C38 H38A 0.9800 .
C39 C40 1.44(4) .
C39 H39A 0.9800 .
C40 H40A 0.9800 .
C41 C42 1.37(3) .
C41 C45 1.42(4) .
C42 C43 1.38(4) .
C42 H42A 0.9800 .
C43 C44 1.35(4) .
C43 H43A 0.9800 .
C44 C45 1.39(4) .
C44 H44A 0.9800 .
C45 H45A 0.9800 .
C46 C50 1.39(5) .
C46 C47 1.42(5) .
C46 H46A 0.9800 .
C47 C48 1.40(4) .
C47 H47A 0.9800 .
C48 C49 1.39(3) .
C48 H48A 0.9800 .
C49 C50 1.40(4) .
C49 H49A 0.9800 .
C50 H50A 0.9800 .
C51 C52 1.38(3) .
C51 C55 1.39(4) .
C52 C53 1.35(4) .
C52 H52A 0.9800 .
C53 C54 1.41(4) .
C53 H53A 0.9800 .
C54 C55 1.42(4) .
C54 H54A 0.9800 .
C55 H55A 0.9800 .
C56 C60 1.41(5) .
C56 C57 1.49(7) .
C56 H56A 0.9800 .
C57 C58 1.41(6) .
C57 H57A 0.9800 .
C58 C59 1.48(6) .
C58 H58A 0.9800 .
C59 C60 1.36(7) .
C59 H59A 0.9800 .
C60 H60A 0.9800 .
C61 C62 1.39(4) .
C61 C65 1.45(4) .
C62 C63 1.40(4) .
C62 H62A 0.9800 .
C63 C64 1.39(4) .
C63 H63A 0.9800 .
C64 C65 1.41(4) .
C64 H64A 0.9800 .
C65 H65A 0.9800 .
C66 C70 1.31(5) .
C66 C67 1.42(6) .
C66 H66A 0.9800 .
C67 C68 1.35(5) .
C67 H67A 0.9800 .
C68 C69 1.41(5) .
C68 H68A 0.9800 .
C69 C70 1.43(6) .
C69 H69A 0.9800 .
C70 H70A 0.9800 .
C71 C72 1.40(4) .
C71 C75 1.43(4) .
C72 C73 1.39(4) .
C72 H72A 0.9800 .
C73 C74 1.38(4) .
C73 H73A 0.9800 .
C74 C75 1.42(4) .
C74 H74A 0.9800 .
C75 H75A 0.9800 .
C76 C80 1.34(5) .
C76 C77 1.38(5) .
C76 H76A 0.9800 .
C77 C78 1.35(4) .
C77 H77A 0.9800 .
C78 C79 1.35(4) .
C78 H78A 0.9800 .
C79 C80 1.49(5) .
C79 H79A 0.9800 .
C80 H80A 0.9800 .
O6 O6 1.59(19) 2_546
